data_4123069
loop_
_publ_author_name
'Fang, Bo'
'Ren, Wenshan'
'Hou, Guohua'
'Zi, Guofu'
'Fang, De-Cai'
'Maron, Laurent'
'Walter, Marc D.'

_publ_section_title
;
 An Actinide Metallacyclopropene Complex: Synthesis, Structure,
 Reactivity, and Computational Studies.
;
_journal_name_full 'Journal of the American Chemical Society'
_journal_page_first 141202122629003
_journal_paper_doi 10.1021/ja509770t
_journal_year 2014
_chemical_formula_moiety 'C55 H73 N S Th'
_chemical_formula_sum 'C55 H73 N S Th'
_chemical_formula_weight 1012.24
_chemical_name_systematic
; 
 ? 
;
_space_group_crystal_system monoclinic
_space_group_IT_number 14
_space_group_name_Hall '-P 2yn'
_space_group_name_H-M_alt 'P 1 21/n 1'
_symmetry_space_group_name_Hall '-P 2yn'
_symmetry_space_group_name_H-M 'P 1 21/n 1'
_atom_sites_solution_hydrogens geom
_audit_creation_method SHELXL-2014
_cell_angle_alpha 90
_cell_angle_beta 90.7960(10)
_cell_angle_gamma 90
_cell_formula_units_Z 4
_cell_length_a 11.7337(6)
_cell_length_b 23.9476(12)
_cell_length_c 18.4523(10)
_cell_measurement_reflns_used 7097
_cell_measurement_temperature 100(2)
_cell_measurement_theta_max 27.48
_cell_measurement_theta_min 2.21
_cell_volume 5184.5(5)
_computing_cell_refinement 'Bruker SAINT'
_computing_data_collection 'Bruker APEX2'
_computing_data_reduction 'Bruker SAINT'
_computing_molecular_graphics 'Bruker SHELXTL'
_computing_publication_material 'Bruker SHELXTL'
_computing_structure_refinement 'SHELXL-2014 (Sheldrick, 2014)'
_computing_structure_solution 'SHELXS-97 (Sheldrick, 2008)'
_diffrn_ambient_temperature 100(2)
_diffrn_measured_fraction_theta_full 0.998
_diffrn_measured_fraction_theta_max 0.998
_diffrn_measurement_device_type 'Bruker APEX-II CCD'
_diffrn_measurement_method '\f and \w scans'
_diffrn_radiation_type MoK\a
_diffrn_radiation_wavelength 0.71073
_diffrn_reflns_av_R_equivalents 0.0420
_diffrn_reflns_av_unetI/netI 0.0501
_diffrn_reflns_Laue_measured_fraction_full 0.998
_diffrn_reflns_Laue_measured_fraction_max 0.998
_diffrn_reflns_limit_h_max 11
_diffrn_reflns_limit_h_min -14
_diffrn_reflns_limit_k_max 27
_diffrn_reflns_limit_k_min -28
_diffrn_reflns_limit_l_max 18
_diffrn_reflns_limit_l_min -22
_diffrn_reflns_number 25833
_diffrn_reflns_point_group_measured_fraction_full 0.998
_diffrn_reflns_point_group_measured_fraction_max 0.998
_diffrn_reflns_theta_full 25.242
_diffrn_reflns_theta_max 25.250
_diffrn_reflns_theta_min 1.933
_exptl_absorpt_coefficient_mu 2.950
_exptl_absorpt_correction_T_max 0.75
_exptl_absorpt_correction_T_min 0.62
_exptl_absorpt_correction_type multi-scan
_exptl_absorpt_process_details SADABS
_exptl_crystal_colour yellow
_exptl_crystal_density_diffrn 1.297
_exptl_crystal_description block
_exptl_crystal_F_000 2064
_exptl_crystal_size_max 0.150
_exptl_crystal_size_mid 0.120
_exptl_crystal_size_min 0.090
_refine_diff_density_max 0.799
_refine_diff_density_min -0.602
_refine_diff_density_rms 0.098
_refine_ls_extinction_method none
_refine_ls_goodness_of_fit_ref 0.995
_refine_ls_hydrogen_treatment constr
_refine_ls_matrix_type full
_refine_ls_number_parameters 541
_refine_ls_number_reflns 9359
_refine_ls_number_restraints 36
_refine_ls_restrained_S_all 1.010
_refine_ls_R_factor_all 0.0412
_refine_ls_R_factor_gt 0.0289
_refine_ls_shift/su_max 0.001
_refine_ls_shift/su_mean 0.000
_refine_ls_structure_factor_coef Fsqd
_refine_ls_weighting_details 'w=1/[\s^2^(Fo^2^)+(0.0303P)^2^] where P=(Fo^2^+2Fc^2^)/3'
_refine_ls_weighting_scheme calc
_refine_ls_wR_factor_gt 0.0620
_refine_ls_wR_factor_ref 0.0665
_reflns_Friedel_coverage 0.000
_reflns_number_gt 7640
_reflns_number_total 9359
_reflns_threshold_expression 'I > 2\s(I)'
_cod_data_source_file ja509770t_si_002.cif
_cod_data_source_block compound5
_cod_depositor_comments
;
The following automatic conversions were performed:

'_exptl_absorpt_correction_type' value 'Multi-scan' changed to
'multi-scan' according to
/home/saulius/struct/COD-crude-data--automatic-downloads/rss-feeds/ACS/lib/dictionaries/cif_core.dic
dictionary named 'cif_core.dic' version 2.4.2 from 2011-04-26.

Automatic conversion script
Id: cif_fix_values 2935 2014-11-11 08:27:57Z andrius 
;
_cod_database_code 4123069
_shelx_space_group_comment
; 
The symmetry employed for this shelxl refinement is uniquely defined 
by the following loop, which should always be used as a source of 
symmetry information in preference to the above space-group names. 
They are only intended as comments. 
;
_shelx_estimated_absorpt_t_min 0.666
_shelx_estimated_absorpt_t_max 0.777
_shelxl_version_number 2014-3

loop_
_space_group_symop_operation_xyz
'x, y, z'
'-x+1/2, y+1/2, -z+1/2'
'-x, -y, -z'
'x-1/2, -y-1/2, z-1/2'

loop_
_atom_site_label
_atom_site_type_symbol
_atom_site_fract_x
_atom_site_fract_y
_atom_site_fract_z
_atom_site_U_iso_or_equiv
_atom_site_adp_type
_atom_site_occupancy
_atom_site_site_symmetry_order
_atom_site_calc_flag
_atom_site_refinement_flags_posn
_atom_site_refinement_flags_adp
C1 C 0.4800(3) 0.11628(15) 0.7735(2) 0.0180(9) Uani 1 1 d . .
C2 C 0.4744(3) 0.16924(15) 0.7360(2) 0.0166(9) Uani 1 1 d . .
C3 C 0.5423(3) 0.16229(15) 0.6736(2) 0.0178(8) Uani 1 1 d . .
H3 H 0.5575 0.1911 0.6397 0.021 Uiso 1 1 calc R U
C4 C 0.5846(3) 0.10729(16) 0.6682(2) 0.0207(9) Uani 1 1 d . .
C5 C 0.5483(3) 0.08038(15) 0.7310(2) 0.0205(9) Uani 1 1 d . .
H5 H 0.5669 0.0430 0.7435 0.025 Uiso 1 1 calc R U
C6 C 0.4287(3) 0.09749(16) 0.8450(2) 0.0226(9) Uani 1 1 d . .
C7 C 0.4680(3) 0.03763(16) 0.8641(2) 0.0299(11) Uani 1 1 d . .
H7A H 0.4400 0.0116 0.8269 0.045 Uiso 1 1 calc R U
H7B H 0.4373 0.0269 0.9113 0.045 Uiso 1 1 calc R U
H7C H 0.5514 0.0363 0.8663 0.045 Uiso 1 1 calc R U
C8 C 0.2975(3) 0.09464(18) 0.8416(3) 0.0372(12) Uani 1 1 d . .
H8A H 0.2668 0.1316 0.8294 0.056 Uiso 1 1 calc R U
H8B H 0.2687 0.0829 0.8888 0.056 Uiso 1 1 calc R U
H8C H 0.2736 0.0677 0.8045 0.056 Uiso 1 1 calc R U
C9 C 0.4714(3) 0.13501(17) 0.9071(2) 0.0270(10) Uani 1 1 d . .
H9A H 0.5547 0.1328 0.9107 0.040 Uiso 1 1 calc R U
H9B H 0.4382 0.1225 0.9527 0.040 Uiso 1 1 calc R U
H9C H 0.4485 0.1737 0.8975 0.040 Uiso 1 1 calc R U
C10 C 0.3889(3) 0.21838(15) 0.7382(2) 0.0186(9) Uani 1 1 d . .
C11 C 0.3491(3) 0.23864(16) 0.8125(2) 0.0235(9) Uani 1 1 d . .
H11A H 0.3125 0.2078 0.8381 0.035 Uiso 1 1 calc R U
H11B H 0.2944 0.2692 0.8059 0.035 Uiso 1 1 calc R U
H11C H 0.4149 0.2519 0.8409 0.035 Uiso 1 1 calc R U
C12 C 0.2841(3) 0.19946(19) 0.6926(2) 0.0307(11) Uani 1 1 d . .
H12A H 0.3087 0.1886 0.6440 0.046 Uiso 1 1 calc R U
H12B H 0.2294 0.2303 0.6887 0.046 Uiso 1 1 calc R U
H12C H 0.2479 0.1675 0.7161 0.046 Uiso 1 1 calc R U
C13 C 0.4392(3) 0.27009(15) 0.7004(2) 0.0234(9) Uani 1 1 d . .
H13A H 0.5096 0.2814 0.7255 0.035 Uiso 1 1 calc R U
H13B H 0.3840 0.3008 0.7016 0.035 Uiso 1 1 calc R U
H13C H 0.4561 0.2609 0.6499 0.035 Uiso 1 1 calc R U
C14 C 0.6267(4) 0.08012(17) 0.5976(2) 0.0295(11) Uani 1 1 d . .
C15 C 0.5705(5) 0.1102(2) 0.5334(3) 0.0576(17) Uani 1 1 d . .
H15A H 0.5905 0.0912 0.4883 0.086 Uiso 1 1 calc R U
H15B H 0.5973 0.1489 0.5318 0.086 Uiso 1 1 calc R U
H15C H 0.4875 0.1098 0.5389 0.086 Uiso 1 1 calc R U
C16 C 0.7556(4) 0.08215(19) 0.5870(2) 0.0368(12) Uani 1 1 d . .
H16A H 0.7937 0.0605 0.6253 0.055 Uiso 1 1 calc R U
H16B H 0.7816 0.1210 0.5892 0.055 Uiso 1 1 calc R U
H16C H 0.7740 0.0663 0.5396 0.055 Uiso 1 1 calc R U
C17 C 0.5891(4) 0.01848(18) 0.5955(3) 0.0454(14) Uani 1 1 d . .
H17A H 0.6233 -0.0015 0.6368 0.068 Uiso 1 1 calc R U
H17B H 0.6141 0.0013 0.5502 0.068 Uiso 1 1 calc R U
H17C H 0.5058 0.0164 0.5982 0.068 Uiso 1 1 calc R U
C18 C 0.8148(3) 0.12617(15) 0.9294(2) 0.0145(8) Uani 1 1 d . .
C19 C 0.8045(3) 0.07864(15) 0.88416(19) 0.0145(8) Uani 1 1 d . .
H19 H 0.7555 0.0479 0.8930 0.017 Uiso 1 1 calc R U
C20 C 0.8771(3) 0.08331(15) 0.8243(2) 0.0156(8) Uani 1 1 d . .
C21 C 0.9286(3) 0.13628(15) 0.8296(2) 0.0162(8) Uani 1 1 d . .
H21 H 0.9795 0.1516 0.7953 0.019 Uiso 1 1 calc R U
C22 C 0.8929(3) 0.16374(15) 0.8947(2) 0.0161(8) Uani 1 1 d . .
C23 C 0.7719(3) 0.12411(15) 1.0081(2) 0.0180(9) Uani 1 1 d . .
C24 C 0.6947(4) 0.17277(15) 1.0325(2) 0.0233(10) Uani 1 1 d . .
H24A H 0.7271 0.2083 1.0163 0.035 Uiso 1 1 calc R U
H24B H 0.6897 0.1728 1.0855 0.035 Uiso 1 1 calc R U
H24C H 0.6183 0.1681 1.0112 0.035 Uiso 1 1 calc R U
C25 C 0.8771(3) 0.11967(17) 1.0590(2) 0.0235(9) Uani 1 1 d . .
H25A H 0.9250 0.0884 1.0437 0.035 Uiso 1 1 calc R U
H25B H 0.8520 0.1133 1.1088 0.035 Uiso 1 1 calc R U
H25C H 0.9210 0.1544 1.0569 0.035 Uiso 1 1 calc R U
C26 C 0.7046(3) 0.06967(15) 1.0215(2) 0.0205(9) Uani 1 1 d . .
H26A H 0.6399 0.0676 0.9874 0.031 Uiso 1 1 calc R U
H26B H 0.6765 0.0695 1.0713 0.031 Uiso 1 1 calc R U
H26C H 0.7547 0.0375 1.0143 0.031 Uiso 1 1 calc R U
C27 C 0.9175(3) 0.03483(15) 0.7777(2) 0.0190(9) Uani 1 1 d . .
C28 C 0.9977(4) -0.00106(17) 0.8267(2) 0.0301(11) Uani 1 1 d . .
H28A H 1.0617 0.0219 0.8439 0.045 Uiso 1 1 calc R U
H28B H 1.0266 -0.0327 0.7988 0.045 Uiso 1 1 calc R U
H28C H 0.9552 -0.0149 0.8684 0.045 Uiso 1 1 calc R U
C29 C 0.8185(4) -0.00196(15) 0.7538(2) 0.0242(10) Uani 1 1 d . .
H29A H 0.7791 -0.0160 0.7966 0.036 Uiso 1 1 calc R U
H29B H 0.8473 -0.0335 0.7256 0.036 Uiso 1 1 calc R U
H29C H 0.7653 0.0199 0.7239 0.036 Uiso 1 1 calc R U
C30 C 0.9872(4) 0.05530(17) 0.7136(2) 0.0296(10) Uani 1 1 d . .
H30A H 0.9426 0.0827 0.6858 0.044 Uiso 1 1 calc R U
H30B H 1.0060 0.0236 0.6824 0.044 Uiso 1 1 calc R U
H30C H 1.0577 0.0728 0.7316 0.044 Uiso 1 1 calc R U
C31 C 0.9624(3) 0.21558(15) 0.9194(2) 0.0202(9) Uani 1 1 d . .
C32 C 0.9886(4) 0.25397(16) 0.8553(2) 0.0256(10) Uani 1 1 d . .
H32A H 1.0345 0.2857 0.8723 0.038 Uiso 1 1 calc R U
H32B H 0.9170 0.2677 0.8339 0.038 Uiso 1 1 calc R U
H32C H 1.0308 0.2331 0.8188 0.038 Uiso 1 1 calc R U
C33 C 0.9073(4) 0.25238(16) 0.9770(2) 0.0260(10) Uani 1 1 d . .
H33A H 0.8980 0.2308 1.0216 0.039 Uiso 1 1 calc R U
H33B H 0.8325 0.2651 0.9594 0.039 Uiso 1 1 calc R U
H33C H 0.9561 0.2848 0.9868 0.039 Uiso 1 1 calc R U
C34 C 1.0770(3) 0.19372(18) 0.9486(2) 0.0291(10) Uani 1 1 d . .
H34A H 1.0640 0.1698 0.9908 0.044 Uiso 1 1 calc R U
H34B H 1.1254 0.2253 0.9629 0.044 Uiso 1 1 calc R U
H34C H 1.1148 0.1721 0.9108 0.044 Uiso 1 1 calc R U
C35 C 0.7810(3) 0.23474(15) 0.5782(2) 0.0195(9) Uani 1 1 d . .
H35 H 0.7041 0.2471 0.5759 0.023 Uiso 1 1 calc R U
C36 C 0.8395(4) 0.22562(16) 0.5148(2) 0.0243(10) Uani 1 1 d . .
H36 H 0.8025 0.2319 0.4694 0.029 Uiso 1 1 calc R U
C37 C 0.9518(3) 0.20745(16) 0.5168(2) 0.0243(10) Uani 1 1 d . .
H37 H 0.9919 0.2013 0.4731 0.029 Uiso 1 1 calc R U
C38 C 1.0041(3) 0.19847(16) 0.5827(2) 0.0232(9) Uani 1 1 d . .
H38 H 1.0810 0.1861 0.5848 0.028 Uiso 1 1 calc R U
C39 C 0.9455(3) 0.20732(15) 0.6465(2) 0.0180(9) Uani 1 1 d . .
H39 H 0.9827 0.2004 0.6916 0.022 Uiso 1 1 calc R U
C40 C 0.8331(3) 0.22614(14) 0.6455(2) 0.0157(8) Uani 1 1 d . .
C41 C 0.7728(3) 0.23763(15) 0.7144(2) 0.0148(8) Uani 1 1 d . .
C42 C 0.7503(3) 0.29166(15) 0.73024(19) 0.0147(8) Uani 1 1 d . .
C43 C 0.7802(3) 0.33921(15) 0.6805(2) 0.0164(8) Uani 1 1 d . .
C44 C 0.7002(4) 0.36367(16) 0.6359(2) 0.0235(9) Uani 1 1 d . .
H44 H 0.6227 0.3525 0.6388 0.028 Uiso 1 1 calc R U
C45 C 0.7312(4) 0.40440(16) 0.5867(2) 0.0273(10) Uani 1 1 d . .
H45 H 0.6749 0.4203 0.5554 0.033 Uiso 1 1 calc R U
C46 C 0.8419(4) 0.42210(16) 0.5824(2) 0.0297(11) Uani 1 1 d . .
H46 H 0.8628 0.4504 0.5490 0.036 Uiso 1 1 calc R U
C47 C 0.9214(4) 0.39822(17) 0.6273(3) 0.0355(12) Uani 1 1 d . .
H47 H 0.9984 0.4102 0.6249 0.043 Uiso 1 1 calc R U
C48 C 0.8922(4) 0.35696(16) 0.6762(2) 0.0281(10) Uani 1 1 d . .
H48 H 0.9491 0.3408 0.7068 0.034 Uiso 1 1 calc R U
C49 C 0.7019(3) 0.30892(15) 0.8008(2) 0.0154(8) Uani 1 1 d . .
C50 C 0.6666(4) 0.38134(16) 0.8845(3) 0.0343(12) Uani 1 1 d . U
C51 C 0.7446(5) 0.38685(19) 0.9414(3) 0.0470(14) Uani 1 1 d . U
H51 H 0.8202 0.3734 0.9361 0.056 Uiso 1 1 calc R U
C52 C 0.7127(7) 0.4120(2) 1.0060(3) 0.0707(19) Uani 1 1 d . U
H52 H 0.7662 0.4155 1.0449 0.085 Uiso 1 1 calc R U
C53 C 0.6066(8) 0.4311(2) 1.0131(4) 0.076(2) Uani 1 1 d . U
H53 H 0.5860 0.4481 1.0576 0.091 Uiso 1 1 calc R U
C54 C 0.5278(6) 0.4274(2) 0.9598(4) 0.069(2) Uani 1 1 d . U
H54 H 0.4530 0.4416 0.9665 0.083 Uiso 1 1 calc R U
C55 C 0.5582(5) 0.40163(19) 0.8929(3) 0.0498(15) Uani 1 1 d . U
H55 H 0.5037 0.3986 0.8545 0.060 Uiso 1 1 calc R U
N1 N 0.7021(3) 0.36079(13) 0.81695(18) 0.0238(8) Uani 1 1 d . .
S1 S 0.65062(8) 0.25698(4) 0.86154(5) 0.0171(2) Uani 1 1 d . .
Th1 Th 0.70021(2) 0.15896(2) 0.79202(2) 0.01264(5) Uani 1 1 d . .

loop_
_atom_site_aniso_label
_atom_site_aniso_U_11
_atom_site_aniso_U_22
_atom_site_aniso_U_33
_atom_site_aniso_U_23
_atom_site_aniso_U_13
_atom_site_aniso_U_12
C1 0.015(2) 0.0130(19) 0.026(2) -0.0013(17) -0.0022(17) -0.0041(16)
C2 0.0119(19) 0.018(2) 0.020(2) 0.0000(17) -0.0018(16) -0.0021(16)
C3 0.017(2) 0.018(2) 0.018(2) -0.0004(17) -0.0054(16) -0.0027(17)
C4 0.019(2) 0.019(2) 0.023(2) -0.0063(18) -0.0086(18) 0.0002(17)
C5 0.020(2) 0.0127(19) 0.028(2) -0.0044(18) -0.0063(18) -0.0033(17)
C6 0.016(2) 0.021(2) 0.031(2) 0.0104(19) 0.0015(18) -0.0038(17)
C7 0.024(2) 0.024(2) 0.042(3) 0.012(2) -0.001(2) -0.0045(19)
C8 0.022(2) 0.033(3) 0.057(3) 0.012(2) 0.007(2) -0.003(2)
C9 0.024(2) 0.031(2) 0.026(2) 0.012(2) 0.0060(19) 0.0022(19)
C10 0.018(2) 0.017(2) 0.021(2) 0.0023(17) -0.0009(17) 0.0033(16)
C11 0.019(2) 0.023(2) 0.028(2) 0.0034(19) 0.0046(19) 0.0066(18)
C12 0.025(2) 0.034(3) 0.032(3) 0.001(2) -0.004(2) 0.008(2)
C13 0.028(2) 0.018(2) 0.024(2) 0.0050(18) -0.0010(19) 0.0076(18)
C14 0.034(3) 0.030(2) 0.025(2) -0.011(2) -0.005(2) 0.009(2)
C15 0.081(4) 0.064(4) 0.026(3) -0.024(3) -0.026(3) 0.042(3)
C16 0.048(3) 0.036(3) 0.027(3) 0.000(2) 0.005(2) 0.010(2)
C17 0.050(3) 0.034(3) 0.052(3) -0.026(3) -0.006(3) 0.008(2)
C18 0.014(2) 0.017(2) 0.012(2) -0.0013(16) -0.0027(16) 0.0023(16)
C19 0.017(2) 0.0127(19) 0.014(2) 0.0019(16) -0.0001(16) -0.0020(16)
C20 0.017(2) 0.0144(19) 0.015(2) 0.0000(16) -0.0053(16) 0.0031(16)
C21 0.014(2) 0.0177(19) 0.016(2) 0.0025(17) 0.0020(16) 0.0023(16)
C22 0.017(2) 0.0149(19) 0.016(2) -0.0011(17) -0.0055(16) -0.0002(16)
C23 0.022(2) 0.015(2) 0.017(2) 0.0019(17) 0.0018(17) -0.0006(17)
C24 0.034(3) 0.019(2) 0.017(2) -0.0048(17) 0.0050(19) 0.0000(18)
C25 0.032(3) 0.025(2) 0.013(2) 0.0019(18) -0.0012(18) 0.0027(19)
C26 0.026(2) 0.019(2) 0.017(2) 0.0018(17) 0.0051(18) -0.0010(18)
C27 0.025(2) 0.014(2) 0.018(2) -0.0009(17) 0.0034(17) 0.0061(17)
C28 0.031(3) 0.026(2) 0.034(3) 0.001(2) -0.001(2) 0.012(2)
C29 0.040(3) 0.0113(19) 0.021(2) -0.0056(17) 0.001(2) 0.0021(18)
C30 0.037(3) 0.027(2) 0.025(2) -0.007(2) 0.008(2) 0.006(2)
C31 0.023(2) 0.019(2) 0.019(2) 0.0012(17) -0.0055(17) -0.0088(17)
C32 0.027(2) 0.022(2) 0.027(2) 0.0021(19) -0.0109(19) -0.0088(19)
C33 0.033(3) 0.020(2) 0.025(2) -0.0081(18) -0.006(2) -0.0091(19)
C34 0.028(2) 0.032(2) 0.027(3) 0.001(2) -0.008(2) -0.005(2)
C35 0.022(2) 0.021(2) 0.016(2) 0.0000(17) 0.0002(17) 0.0089(17)
C36 0.037(3) 0.026(2) 0.010(2) 0.0010(18) 0.0008(19) 0.0063(19)
C37 0.031(3) 0.023(2) 0.019(2) 0.0017(18) 0.0115(19) 0.0048(19)
C38 0.023(2) 0.021(2) 0.026(2) -0.0007(19) 0.0062(19) 0.0047(18)
C39 0.019(2) 0.020(2) 0.015(2) -0.0018(17) -0.0012(17) -0.0029(17)
C40 0.022(2) 0.0107(19) 0.014(2) 0.0011(16) 0.0040(17) -0.0020(16)
C41 0.015(2) 0.018(2) 0.012(2) -0.0030(16) -0.0005(16) 0.0017(16)
C42 0.013(2) 0.019(2) 0.012(2) -0.0001(16) -0.0002(16) -0.0014(16)
C43 0.024(2) 0.0136(19) 0.0114(18) -0.0025(17) 0.0050(16) -0.0018(17)
C44 0.027(2) 0.021(2) 0.022(2) 0.0030(18) -0.0028(19) -0.0040(18)
C45 0.047(3) 0.016(2) 0.019(2) 0.0018(18) -0.003(2) 0.001(2)
C46 0.053(3) 0.013(2) 0.023(2) 0.0004(19) 0.019(2) 0.000(2)
C47 0.030(3) 0.022(2) 0.055(3) 0.002(2) 0.020(2) -0.004(2)
C48 0.021(2) 0.026(2) 0.037(3) 0.008(2) 0.004(2) 0.0010(18)
C49 0.015(2) 0.016(2) 0.016(2) 0.0003(17) 0.0025(16) 0.0026(16)
C50 0.062(3) 0.010(2) 0.032(3) 0.0036(19) 0.026(2) 0.003(2)
C51 0.089(4) 0.025(2) 0.027(3) -0.006(2) 0.015(3) -0.006(3)
C52 0.136(6) 0.040(3) 0.037(3) -0.003(3) 0.024(4) -0.021(4)
C53 0.146(6) 0.028(3) 0.055(4) 0.002(3) 0.056(4) -0.005(4)
C54 0.098(5) 0.029(3) 0.082(5) 0.013(3) 0.063(4) 0.018(3)
C55 0.074(4) 0.031(3) 0.046(3) 0.010(2) 0.036(3) 0.008(3)
N1 0.040(2) 0.0130(16) 0.0187(19) 0.0005(14) 0.0133(17) 0.0025(15)
S1 0.0240(5) 0.0118(5) 0.0158(5) 0.0016(4) 0.0063(4) -0.0010(4)
Th1 0.01385(8) 0.01078(7) 0.01325(8) -0.00007(6) -0.00072(5) -0.00019(6)

loop_
_atom_type_symbol
_atom_type_description
_atom_type_scat_dispersion_real
_atom_type_scat_dispersion_imag
_atom_type_scat_source
C C 0.0033 0.0016 'International Tables Vol C Tables 4.2.6.8 and 6.1.1.4'
H H 0.0000 0.0000 'International Tables Vol C Tables 4.2.6.8 and 6.1.1.4'
N N 0.0061 0.0033 'International Tables Vol C Tables 4.2.6.8 and 6.1.1.4'
S S 0.1246 0.1234 'International Tables Vol C Tables 4.2.6.8 and 6.1.1.4'
Th Th -7.2400 8.8979 'International Tables Vol C Tables 4.2.6.8 and 6.1.1.4'

loop_
_geom_angle_atom_site_label_1
_geom_angle_atom_site_label_2
_geom_angle_atom_site_label_3
_geom_angle
C5 C1 C2 106.8(3)
C5 C1 C6 122.1(3)
C2 C1 C6 131.1(3)
C5 C1 Th1 76.2(2)
C2 C1 Th1 76.9(2)
C6 C1 Th1 112.2(2)
C3 C2 C1 105.3(3)
C3 C2 C10 118.9(3)
C1 C2 C10 132.8(3)
C3 C2 Th1 75.7(2)
C1 C2 Th1 73.4(2)
C10 C2 Th1 131.1(2)
C4 C3 C2 111.6(3)
C4 C3 Th1 78.6(2)
C2 C3 Th1 75.4(2)
C4 C3 H3 124.2
C2 C3 H3 124.2
Th1 C3 H3 113.6
C5 C4 C3 105.1(3)
C5 C4 C14 127.6(4)
C3 C4 C14 124.7(4)
C5 C4 Th1 72.0(2)
C3 C4 Th1 73.1(2)
C14 C4 Th1 133.6(3)
C4 C5 C1 111.1(3)
C4 C5 Th1 79.9(2)
C1 C5 Th1 74.5(2)
C4 C5 H5 124.5
C1 C5 H5 124.5
Th1 C5 H5 113.0
C1 C6 C9 110.1(3)
C1 C6 C8 112.6(3)
C9 C6 C8 111.8(4)
C1 C6 C7 110.6(3)
C9 C6 C7 106.2(3)
C8 C6 C7 105.2(3)
C6 C7 H7A 109.5
C6 C7 H7B 109.5
H7A C7 H7B 109.5
C6 C7 H7C 109.5
H7A C7 H7C 109.5
H7B C7 H7C 109.5
C6 C8 H8A 109.5
C6 C8 H8B 109.5
H8A C8 H8B 109.5
C6 C8 H8C 109.5
H8A C8 H8C 109.5
H8B C8 H8C 109.5
C6 C9 H9A 109.5
C6 C9 H9B 109.5
H9A C9 H9B 109.5
C6 C9 H9C 109.5
H9A C9 H9C 109.5
H9B C9 H9C 109.5
C11 C10 C13 105.9(3)
C11 C10 C2 118.1(3)
C13 C10 C2 110.2(3)
C11 C10 C12 109.2(3)
C13 C10 C12 107.1(3)
C2 C10 C12 105.9(3)
C10 C11 H11A 109.5
C10 C11 H11B 109.5
H11A C11 H11B 109.5
C10 C11 H11C 109.5
H11A C11 H11C 109.5
H11B C11 H11C 109.5
C10 C12 H12A 109.5
C10 C12 H12B 109.5
H12A C12 H12B 109.5
C10 C12 H12C 109.5
H12A C12 H12C 109.5
H12B C12 H12C 109.5
C10 C13 H13A 109.5
C10 C13 H13B 109.5
H13A C13 H13B 109.5
C10 C13 H13C 109.5
H13A C13 H13C 109.5
H13B C13 H13C 109.5
C15 C14 C16 107.6(4)
C15 C14 C17 108.2(4)
C16 C14 C17 108.1(3)
C15 C14 C4 108.5(3)
C16 C14 C4 115.0(4)
C17 C14 C4 109.2(4)
C14 C15 H15A 109.5
C14 C15 H15B 109.5
H15A C15 H15B 109.5
C14 C15 H15C 109.5
H15A C15 H15C 109.5
H15B C15 H15C 109.5
C14 C16 H16A 109.5
C14 C16 H16B 109.5
H16A C16 H16B 109.5
C14 C16 H16C 109.5
H16A C16 H16C 109.5
H16B C16 H16C 109.5
C14 C17 H17A 109.5
C14 C17 H17B 109.5
H17A C17 H17B 109.5
C14 C17 H17C 109.5
H17A C17 H17C 109.5
H17B C17 H17C 109.5
C19 C18 C22 106.8(3)
C19 C18 C23 120.2(3)
C22 C18 C23 131.0(3)
C19 C18 Th1 71.0(2)
C22 C18 Th1 74.8(2)
C23 C18 Th1 131.6(2)
C20 C19 C18 110.6(3)
C20 C19 Th1 74.7(2)
C18 C19 Th1 80.8(2)
C20 C19 H19 124.7
C18 C19 H19 124.7
Th1 C19 H19 111.8
C21 C20 C19 106.3(3)
C21 C20 C27 126.1(3)
C19 C20 C27 125.3(3)
C21 C20 Th1 75.5(2)
C19 C20 Th1 76.4(2)
C27 C20 Th1 127.3(2)
C20 C21 C22 110.0(3)
C20 C21 Th1 75.5(2)
C22 C21 Th1 80.2(2)
C20 C21 H21 125.0
C22 C21 H21 125.0
Th1 C21 H21 111.5
C21 C22 C18 106.3(3)
C21 C22 C31 117.0(3)
C18 C22 C31 134.8(3)
C21 C22 Th1 70.9(2)
C18 C22 Th1 76.9(2)
C31 C22 Th1 128.2(2)
C18 C23 C25 107.8(3)
C18 C23 C26 110.6(3)
C25 C23 C26 104.5(3)
C18 C23 C24 116.7(3)
C25 C23 C24 109.9(3)
C26 C23 C24 106.6(3)
C23 C24 H24A 109.5
C23 C24 H24B 109.5
H24A C24 H24B 109.5
C23 C24 H24C 109.5
H24A C24 H24C 109.5
H24B C24 H24C 109.5
C23 C25 H25A 109.5
C23 C25 H25B 109.5
H25A C25 H25B 109.5
C23 C25 H25C 109.5
H25A C25 H25C 109.5
H25B C25 H25C 109.5
C23 C26 H26A 109.5
C23 C26 H26B 109.5
H26A C26 H26B 109.5
C23 C26 H26C 109.5
H26A C26 H26C 109.5
H26B C26 H26C 109.5
C29 C27 C20 111.3(3)
C29 C27 C30 112.1(3)
C20 C27 C30 111.5(3)
C29 C27 C28 107.6(3)
C20 C27 C28 106.5(3)
C30 C27 C28 107.6(3)
C27 C28 H28A 109.5
C27 C28 H28B 109.5
H28A C28 H28B 109.5
C27 C28 H28C 109.5
H28A C28 H28C 109.5
H28B C28 H28C 109.5
C27 C29 H29A 109.5
C27 C29 H29B 109.5
H29A C29 H29B 109.5
C27 C29 H29C 109.5
H29A C29 H29C 109.5
H29B C29 H29C 109.5
C27 C30 H30A 109.5
C27 C30 H30B 109.5
H30A C30 H30B 109.5
C27 C30 H30C 109.5
H30A C30 H30C 109.5
H30B C30 H30C 109.5
C33 C31 C32 106.4(3)
C33 C31 C34 109.2(3)
C32 C31 C34 107.0(3)
C33 C31 C22 116.1(3)
C32 C31 C22 111.3(3)
C34 C31 C22 106.5(3)
C31 C32 H32A 109.5
C31 C32 H32B 109.5
H32A C32 H32B 109.5
C31 C32 H32C 109.5
H32A C32 H32C 109.5
H32B C32 H32C 109.5
C31 C33 H33A 109.5
C31 C33 H33B 109.5
H33A C33 H33B 109.5
C31 C33 H33C 109.5
H33A C33 H33C 109.5
H33B C33 H33C 109.5
C31 C34 H34A 109.5
C31 C34 H34B 109.5
H34A C34 H34B 109.5
C31 C34 H34C 109.5
H34A C34 H34C 109.5
H34B C34 H34C 109.5
C36 C35 C40 121.0(4)
C36 C35 H35 119.5
C40 C35 H35 119.5
C35 C36 C37 120.6(4)
C35 C36 H36 119.7
C37 C36 H36 119.7
C38 C37 C36 119.0(4)
C38 C37 H37 120.5
C36 C37 H37 120.5
C37 C38 C39 120.5(4)
C37 C38 H38 119.7
C39 C38 H38 119.7
C38 C39 C40 121.2(4)
C38 C39 H39 119.4
C40 C39 H39 119.4
C35 C40 C39 117.6(3)
C35 C40 C41 121.7(3)
C39 C40 C41 120.6(3)
C42 C41 C40 117.2(3)
C42 C41 Th1 121.5(3)
C40 C41 Th1 121.0(2)
C41 C42 C49 122.2(3)
C41 C42 C43 122.9(3)
C49 C42 C43 114.7(3)
C44 C43 C48 118.5(4)
C44 C43 C42 121.7(3)
C48 C43 C42 119.7(4)
C43 C44 C45 120.7(4)
C43 C44 H44 119.6
C45 C44 H44 119.6
C46 C45 C44 120.9(4)
C46 C45 H45 119.6
C44 C45 H45 119.6
C47 C46 C45 118.5(4)
C47 C46 H46 120.8
C45 C46 H46 120.8
C46 C47 C48 121.5(4)
C46 C47 H47 119.3
C48 C47 H47 119.3
C47 C48 C43 120.0(4)
C47 C48 H48 120.0
C43 C48 H48 120.0
N1 C49 C42 118.4(3)
N1 C49 S1 122.1(3)
C42 C49 S1 119.5(3)
C55 C50 C51 118.9(5)
C55 C50 N1 120.6(5)
C51 C50 N1 120.1(4)
C50 C51 C52 120.4(6)
C50 C51 H51 119.8
C52 C51 H51 119.8
C53 C52 C51 119.6(7)
C53 C52 H52 120.2
C51 C52 H52 120.2
C52 C53 C54 122.6(6)
C52 C53 H53 118.7
C54 C53 H53 118.7
C53 C54 C55 118.9(6)
C53 C54 H54 120.5
C55 C54 H54 120.5
C50 C55 C54 119.5(6)
C50 C55 H55 120.2
C54 C55 H55 120.2
C49 N1 C50 123.1(3)
C49 S1 Th1 103.14(12)
C41 Th1 S1 72.64(8)
C41 Th1 C1 121.52(11)
S1 Th1 C1 99.70(8)
C41 Th1 C21 87.48(11)
S1 Th1 C21 104.93(8)
C1 Th1 C21 146.69(11)
C41 Th1 C20 110.32(11)
S1 Th1 C20 127.84(8)
C1 Th1 C20 117.93(10)
C21 Th1 C20 29.00(10)
C41 Th1 C5 119.27(12)
S1 Th1 C5 128.47(8)
C1 Th1 C5 29.31(11)
C21 Th1 C5 124.42(11)
C20 Th1 C5 96.61(11)
C41 Th1 C19 134.53(11)
S1 Th1 C19 113.15(8)
C1 Th1 C19 102.47(11)
C21 Th1 C19 47.05(11)
C20 Th1 C19 28.90(10)
C5 Th1 C19 92.99(11)
C41 Th1 C2 92.83(11)
S1 Th1 C2 83.87(8)
C1 Th1 C2 29.71(10)
C21 Th1 C2 170.84(11)
C20 Th1 C2 144.53(10)
C5 Th1 C2 47.98(10)
C19 Th1 C2 132.05(10)
C41 Th1 C3 76.39(11)
S1 Th1 C3 101.25(8)
C1 Th1 C3 47.59(11)
C21 Th1 C3 143.41(11)
C20 Th1 C3 130.62(11)
C5 Th1 C3 46.37(11)
C19 Th1 C3 138.65(10)
C2 Th1 C3 28.89(11)
C41 Th1 C4 91.68(11)
S1 Th1 C4 129.09(8)
C1 Th1 C4 47.92(11)
C21 Th1 C4 122.87(11)
C20 Th1 C4 103.08(11)
C5 Th1 C4 28.13(11)
C19 Th1 C4 111.98(11)
C2 Th1 C4 47.97(11)
C3 Th1 C4 28.33(10)
C41 Th1 C22 94.26(11)
S1 Th1 C22 80.27(7)
C1 Th1 C22 142.80(11)
C21 Th1 C22 28.87(10)
C20 Th1 C22 47.80(10)
C5 Th1 C22 139.70(11)
C19 Th1 C22 46.85(10)
C2 Th1 C22 159.81(11)
C3 Th1 C22 169.41(11)
C4 Th1 C22 150.34(10)
C41 Th1 C18 122.12(11)
S1 Th1 C18 85.59(7)
C1 Th1 C18 114.57(11)
C21 Th1 C18 46.94(10)
C20 Th1 C18 47.37(10)
C5 Th1 C18 116.29(11)
C19 Th1 C18 28.19(10)
C2 Th1 C18 138.15(10)
C3 Th1 C18 161.49(10)
C4 Th1 C18 139.41(11)
C22 Th1 C18 28.32(10)

loop_
_geom_bond_atom_site_label_1
_geom_bond_atom_site_label_2
_geom_bond_distance
C1 C5 1.420(5)
C1 C2 1.446(5)
C1 C6 1.525(5)
C1 Th1 2.795(4)
C2 C3 1.419(5)
C2 C10 1.548(5)
C2 Th1 2.841(4)
C3 C4 1.411(5)
C3 Th1 2.846(4)
C3 H3 0.9500
C4 C5 1.396(5)
C4 C14 1.545(6)
C4 Th1 2.916(4)
C5 Th1 2.816(4)
C5 H5 0.9500
C6 C9 1.535(6)
C6 C8 1.542(5)
C6 C7 1.545(5)
C7 H7A 0.9800
C7 H7B 0.9800
C7 H7C 0.9800
C8 H8A 0.9800
C8 H8B 0.9800
C8 H8C 0.9800
C9 H9A 0.9800
C9 H9B 0.9800
C9 H9C 0.9800
C10 C11 1.532(5)
C10 C13 1.543(5)
C10 C12 1.548(5)
C11 H11A 0.9800
C11 H11B 0.9800
C11 H11C 0.9800
C12 H12A 0.9800
C12 H12B 0.9800
C12 H12C 0.9800
C13 H13A 0.9800
C13 H13B 0.9800
C13 H13C 0.9800
C14 C15 1.528(6)
C14 C16 1.528(6)
C14 C17 1.541(6)
C15 H15A 0.9800
C15 H15B 0.9800
C15 H15C 0.9800
C16 H16A 0.9800
C16 H16B 0.9800
C16 H16C 0.9800
C17 H17A 0.9800
C17 H17B 0.9800
C17 H17C 0.9800
C18 C19 1.416(5)
C18 C22 1.441(5)
C18 C23 1.544(5)
C18 Th1 2.959(4)
C19 C20 1.409(5)
C19 Th1 2.834(4)
C19 H19 0.9500
C20 C21 1.408(5)
C20 C27 1.523(5)
C20 Th1 2.812(4)
C21 C22 1.436(5)
C21 Th1 2.812(4)
C21 H21 0.9500
C22 C31 1.550(5)
C22 Th1 2.932(4)
C23 C25 1.545(5)
C23 C26 1.546(5)
C23 C24 1.547(5)
C24 H24A 0.9800
C24 H24B 0.9800
C24 H24C 0.9800
C25 H25A 0.9800
C25 H25B 0.9800
C25 H25C 0.9800
C26 H26A 0.9800
C26 H26B 0.9800
C26 H26C 0.9800
C27 C29 1.518(5)
C27 C30 1.528(5)
C27 C28 1.555(5)
C28 H28A 0.9800
C28 H28B 0.9800
C28 H28C 0.9800
C29 H29A 0.9800
C29 H29B 0.9800
C29 H29C 0.9800
C30 H30A 0.9800
C30 H30B 0.9800
C30 H30C 0.9800
C31 C33 1.531(5)
C31 C32 1.532(5)
C31 C34 1.534(5)
C32 H32A 0.9800
C32 H32B 0.9800
C32 H32C 0.9800
C33 H33A 0.9800
C33 H33B 0.9800
C33 H33C 0.9800
C34 H34A 0.9800
C34 H34B 0.9800
C34 H34C 0.9800
C35 C36 1.383(5)
C35 C40 1.391(5)
C35 H35 0.9500
C36 C37 1.387(5)
C36 H36 0.9500
C37 C38 1.372(5)
C37 H37 0.9500
C38 C39 1.386(5)
C38 H38 0.9500
C39 C40 1.394(5)
C39 H39 0.9500
C40 C41 1.489(5)
C41 C42 1.354(5)
C41 Th1 2.522(4)
C42 C49 1.486(5)
C42 C43 1.507(5)
C43 C44 1.371(5)
C43 C48 1.385(5)
C44 C45 1.385(5)
C44 H44 0.9500
C45 C46 1.370(6)
C45 H45 0.9500
C46 C47 1.364(6)
C46 H46 0.9500
C47 C48 1.385(6)
C47 H47 0.9500
C48 H48 0.9500
C49 N1 1.277(5)
C49 S1 1.784(4)
C50 C55 1.373(7)
C50 C51 1.389(7)
C50 N1 1.409(5)
C51 C52 1.392(7)
C51 H51 0.9500
C52 C53 1.336(9)
C52 H52 0.9500
C53 C54 1.343(9)
C53 H53 0.9500
C54 C55 1.430(7)
C54 H54 0.9500
C55 H55 0.9500
S1 Th1 2.7413(9)
